data_4086762
loop_
_publ_author_name
'Yoshimoto, Takashi'
'Hashimoto, Hisako'
'Hayakawa, Naoki'
'Matsuo, Tsukasa'
'Tobita, Hiromi'

_publ_section_title
;
 A Silylyne Tungsten Complex Having an Eind Group on Silicon: Its
 Dimer--Monomer Equilibrium and Cycloaddition Reactions with Carbodiimide
 and Diaryl Ketones
;
_journal_coden_ASTM ORGND7
_journal_issue 20
_journal_name_full Organometallics
_journal_page_first 3444
_journal_page_last 3447
_journal_paper_doi 10.1021/acs.organomet.6b00670
_journal_volume 35
_journal_year 2016
_chemical_formula_moiety '(C11 H21 N2), (C18 H B F15)'
_chemical_formula_sum 'C29 H22 B F15 N2'
_chemical_formula_weight 694.30
_space_group_crystal_system monoclinic
_space_group_IT_number 14
_space_group_name_Hall '-P 2ybc'
_space_group_name_H-M_alt 'P 1 21/c 1'
_atom_sites_solution_hydrogens geom
_atom_sites_solution_primary direct
_atom_sites_solution_secondary difmap
_audit_creation_method SHELXL-97
_cell_angle_alpha 90.00
_cell_angle_beta 94.9836(6)
_cell_angle_gamma 90.00
_cell_formula_units_Z 4
_cell_length_a 9.3068(3)
_cell_length_b 11.0982(5)
_cell_length_c 28.5353(10)
_cell_measurement_reflns_used 35395
_cell_measurement_temperature 150(2)
_cell_measurement_theta_max 27.48
_cell_measurement_theta_min 1.44
_cell_volume 2936.23(19)
_computing_cell_refinement PROCESS-AUTO
_computing_data_collection PROCESS-AUTO
_computing_data_reduction 'teXsan Ver. 1. 11'
_computing_molecular_graphics 'Yadokari-XG 2009(Wakita,Nemoto et al.,2009)'
_computing_publication_material 'Yadokari-XG 2009(Wakita,Nemoto et al.,2009)'
_computing_structure_refinement 'SHELXL-97 (Sheldrick, 1997)'
_computing_structure_solution 'SHELXS-97 (Sheldrick, 1990)'
_diffrn_ambient_temperature 150(2)
_diffrn_detector_area_resol_mean 10.00
_diffrn_measured_fraction_theta_full 1.000
_diffrn_measured_fraction_theta_max 1.000
_diffrn_measurement_device_type 'Rigaku RAXIS-RAPID Imaging Plate'
_diffrn_measurement_method \w
_diffrn_radiation_monochromator graphite
_diffrn_radiation_source 'rotating-anode X-ray tube'
_diffrn_radiation_type MoK\a
_diffrn_radiation_wavelength 0.71073
_diffrn_reflns_av_R_equivalents 0.0839
_diffrn_reflns_av_sigmaI/netI 0.0430
_diffrn_reflns_limit_h_max 12
_diffrn_reflns_limit_h_min -11
_diffrn_reflns_limit_k_max 14
_diffrn_reflns_limit_k_min -14
_diffrn_reflns_limit_l_max 37
_diffrn_reflns_limit_l_min -37
_diffrn_reflns_number 42296
_diffrn_reflns_theta_full 27.48
_diffrn_reflns_theta_max 27.48
_diffrn_reflns_theta_min 1.43
_exptl_absorpt_coefficient_mu 0.159
_exptl_absorpt_correction_T_max 0.9921
_exptl_absorpt_correction_T_min 0.9689
_exptl_absorpt_correction_type numerical
_exptl_absorpt_process_details 'NUMABS (Higashi, 1999)'
_exptl_crystal_colour colorless
_exptl_crystal_density_diffrn 1.571
_exptl_crystal_density_method 'not measured'
_exptl_crystal_description platelet
_exptl_crystal_F_000 1400
_exptl_crystal_size_max 0.24
_exptl_crystal_size_mid 0.24
_exptl_crystal_size_min 0.18
_refine_diff_density_max 0.601
_refine_diff_density_min -0.364
_refine_diff_density_rms 0.117
_refine_ls_extinction_method none
_refine_ls_goodness_of_fit_ref 1.268
_refine_ls_hydrogen_treatment mixed
_refine_ls_matrix_type full
_refine_ls_number_parameters 435
_refine_ls_number_reflns 6725
_refine_ls_number_restraints 0
_refine_ls_restrained_S_all 1.268
_refine_ls_R_factor_all 0.1215
_refine_ls_R_factor_gt 0.0937
_refine_ls_shift/su_max 0.005
_refine_ls_shift/su_mean 0.001
_refine_ls_structure_factor_coef Fsqd
_refine_ls_weighting_details 'calc w=1/[\s^2^(Fo^2^)+(0.0619P)^2^+4.5050P] where P=(Fo^2^+2Fc^2^)/3'
_refine_ls_weighting_scheme calc
_refine_ls_wR_factor_gt 0.1908
_refine_ls_wR_factor_ref 0.2076
_reflns_number_gt 5266
_reflns_number_total 6725
_reflns_threshold_expression >2sigma(I)
_cod_data_source_file om6b00670_si_002.cif
_cod_data_source_block '[HMeIiPr][HS(C6F5)3]'
_cod_depositor_comments
;
The following automatic conversions were performed:

'_symmetry_cell_setting' value 'Monoclinic' changed to 'monoclinic'
according to the built-in table from CIF Core dictionary named
'cif_core.dic' version 2.4.1 from 2010-06-29.

Automatic conversion script
Id: cif_fix_values 4624 2016-04-14 12:54:50Z antanas 
;
_cod_original_sg_symbol_H-M P21/c
_cod_database_code 4086762

loop_
_symmetry_equiv_pos_as_xyz
'x, y, z'
'-x, y+1/2, -z+1/2'
'-x, -y, -z'
'x, -y-1/2, z-1/2'

loop_
_atom_site_label
_atom_site_type_symbol
_atom_site_fract_x
_atom_site_fract_y
_atom_site_fract_z
_atom_site_U_iso_or_equiv
_atom_site_adp_type
_atom_site_occupancy
_atom_site_symmetry_multiplicity
_atom_site_calc_flag
_atom_site_refinement_flags
_atom_site_disorder_assembly
_atom_site_disorder_group
B1 B 0.4053(4) 0.1416(4) 0.12760(13) 0.0242(8) Uani 1 1 d . . .
H1 H 0.349(4) 0.054(4) 0.1265(13) 0.030(10) Uiso 1 1 d . . .
C1 C 0.1923(4) 0.2406(3) 0.36719(12) 0.0270(7) Uani 1 1 d . . .
H2 H 0.1824 0.2798 0.3375 0.032 Uiso 1 1 calc R . .
N1 N 0.1156(3) 0.2650(3) 0.40311(11) 0.0290(7) Uani 1 1 d . B .
N2 N 0.2848(3) 0.1530(3) 0.37919(10) 0.0247(6) Uani 1 1 d . . .
C2 C 0.1600(4) 0.1882(3) 0.44011(12) 0.0279(7) Uani 1 1 d . . .
C3 C 0.2668(4) 0.1191(3) 0.42510(12) 0.0275(7) Uani 1 1 d . . .
C4 C 0.0003(5) 0.3579(4) 0.40351(16) 0.0440(10) Uani 1 1 d . . .
H4 H -0.0566 0.3307 0.4297 0.053 Uiso 1 1 calc R A 1
C5 C -0.1039(5) 0.3458(5) 0.3616(2) 0.0646(15) Uani 1 1 d . B .
H5 H -0.1894 0.3949 0.3657 0.097 Uiso 1 1 calc R . .
H6 H -0.1322 0.2612 0.3575 0.097 Uiso 1 1 calc R . .
H7 H -0.0589 0.3735 0.3337 0.097 Uiso 1 1 calc R . .
C6A C 0.0541(11) 0.4724(9) 0.4194(5) 0.052(3) Uiso 0.56(3) 1 d P B 1
H9 H 0.1015 0.4644 0.4513 0.077 Uiso 0.56(3) 1 calc PR B 1
H10 H -0.0261 0.5296 0.4197 0.077 Uiso 0.56(3) 1 calc PR B 1
H11 H 0.1238 0.5018 0.3982 0.077 Uiso 0.56(3) 1 calc PR B 1
C6B C 0.0718(13) 0.4883(11) 0.3971(7) 0.052(4) Uiso 0.44(3) 1 d P B 2
H12 H -0.0014 0.5509 0.3994 0.078 Uiso 0.44(3) 1 calc PR B 2
H13 H 0.1099 0.4928 0.3662 0.078 Uiso 0.44(3) 1 calc PR B 2
H14 H 0.1504 0.5005 0.4218 0.078 Uiso 0.44(3) 1 calc PR B 2
C7 C 0.3851(4) 0.0955(3) 0.34801(12) 0.0280(8) Uani 1 1 d . . .
H15 H 0.3847 0.0069 0.3543 0.034 Uiso 1 1 calc R . .
C8 C 0.3340(4) 0.1142(4) 0.29664(13) 0.0345(9) Uani 1 1 d . . .
H16 H 0.2332 0.0884 0.2911 0.052 Uiso 1 1 calc R . .
H17 H 0.3939 0.0664 0.2770 0.052 Uiso 1 1 calc R . .
H18 H 0.3417 0.1997 0.2887 0.052 Uiso 1 1 calc R . .
C9 C 0.5382(4) 0.1407(4) 0.36011(15) 0.0409(10) Uani 1 1 d . . .
H19 H 0.5428 0.2271 0.3532 0.061 Uiso 1 1 calc R . .
H20 H 0.6044 0.0970 0.3413 0.061 Uiso 1 1 calc R . .
H21 H 0.5659 0.1273 0.3936 0.061 Uiso 1 1 calc R . .
C10 C 0.0915(5) 0.1852(4) 0.48520(14) 0.0432(10) Uani 1 1 d . . .
H22 H -0.0097 0.1613 0.4792 0.065 Uiso 1 1 calc R . .
H23 H 0.0969 0.2655 0.4996 0.065 Uiso 1 1 calc R . .
H24 H 0.1422 0.1271 0.5065 0.065 Uiso 1 1 calc R . .
C11 C 0.3524(6) 0.0224(5) 0.45019(15) 0.0567(14) Uani 1 1 d . . .
H25 H 0.3167 0.0092 0.4811 0.085 Uiso 1 1 calc R . .
H26 H 0.4540 0.0464 0.4542 0.085 Uiso 1 1 calc R . .
H27 H 0.3428 -0.0522 0.4318 0.085 Uiso 1 1 calc R . .
C12 C 0.2757(3) 0.2388(3) 0.13352(11) 0.0239(7) Uani 1 1 d . . .
C13 C 0.1736(4) 0.2140(3) 0.16503(12) 0.0300(8) Uani 1 1 d . . .
C14 C 0.0580(4) 0.2881(4) 0.17198(14) 0.0397(10) Uani 1 1 d . . .
C15 C 0.0393(4) 0.3924(4) 0.14699(14) 0.0386(9) Uani 1 1 d . . .
C16 C 0.1375(4) 0.4231(4) 0.11544(14) 0.0349(9) Uani 1 1 d . . .
C17 C 0.2523(4) 0.3464(3) 0.10999(12) 0.0279(7) Uani 1 1 d . . .
F1 F 0.1857(3) 0.1127(2) 0.19098(8) 0.0457(6) Uani 1 1 d . . .
F2 F -0.0354(3) 0.2587(3) 0.20356(10) 0.0658(9) Uani 1 1 d . . .
F3 F -0.0729(3) 0.4660(3) 0.15302(10) 0.0613(8) Uani 1 1 d . . .
F4 F 0.1218(3) 0.5258(2) 0.09088(10) 0.0534(7) Uani 1 1 d . . .
F5 F 0.3454(2) 0.3855(2) 0.07909(8) 0.0409(6) Uani 1 1 d . . .
C18 C 0.5220(4) 0.1377(3) 0.17413(11) 0.0235(7) Uani 1 1 d . . .
C19 C 0.5987(4) 0.0337(3) 0.18553(13) 0.0310(8) Uani 1 1 d . . .
C20 C 0.7026(4) 0.0238(4) 0.22299(13) 0.0355(9) Uani 1 1 d . . .
C21 C 0.7336(4) 0.1211(4) 0.25165(12) 0.0327(8) Uani 1 1 d . . .
C22 C 0.6600(4) 0.2267(3) 0.24233(12) 0.0289(8) Uani 1 1 d . . .
C23 C 0.5570(4) 0.2327(3) 0.20421(12) 0.0269(7) Uani 1 1 d . . .
F6 F 0.5782(3) -0.0659(2) 0.15814(9) 0.0508(7) Uani 1 1 d . . .
F7 F 0.7757(3) -0.0803(2) 0.23139(9) 0.0565(7) Uani 1 1 d . . .
F8 F 0.8353(3) 0.1131(2) 0.28785(8) 0.0457(6) Uani 1 1 d . . .
F9 F 0.6887(3) 0.3237(2) 0.26969(8) 0.0471(6) Uani 1 1 d . . .
F10 F 0.4932(2) 0.34144(19) 0.19650(8) 0.0390(6) Uani 1 1 d . . .
C24 C 0.4854(4) 0.1619(3) 0.07921(12) 0.0278(7) Uani 1 1 d . . .
C25 C 0.6236(4) 0.2030(4) 0.07569(14) 0.0391(9) Uani 1 1 d . . .
C26 C 0.6876(5) 0.2120(5) 0.03371(17) 0.0517(12) Uani 1 1 d . . .
C27 C 0.6116(6) 0.1826(5) -0.00734(16) 0.0589(15) Uani 1 1 d . . .
C28 C 0.4736(6) 0.1428(4) -0.00666(14) 0.0511(13) Uani 1 1 d . . .
C29 C 0.4136(4) 0.1314(4) 0.03587(14) 0.0390(10) Uani 1 1 d . . .
F11 F 0.7061(3) 0.2405(3) 0.11437(9) 0.0544(7) Uani 1 1 d . . .
F12 F 0.8240(3) 0.2523(4) 0.03405(12) 0.0847(11) Uani 1 1 d . . .
F13 F 0.6730(4) 0.1920(3) -0.04826(10) 0.0886(13) Uani 1 1 d . . .
F14 F 0.3972(4) 0.1113(3) -0.04712(9) 0.0765(11) Uani 1 1 d . . .
F15 F 0.2776(3) 0.0884(3) 0.03434(9) 0.0525(7) Uani 1 1 d . . .

loop_
_atom_site_aniso_label
_atom_site_aniso_U_11
_atom_site_aniso_U_22
_atom_site_aniso_U_33
_atom_site_aniso_U_23
_atom_site_aniso_U_13
_atom_site_aniso_U_12
B1 0.0247(19) 0.0213(18) 0.0272(19) -0.0030(14) 0.0051(15) -0.0011(15)
C1 0.0283(18) 0.0236(17) 0.0283(17) 0.0007(13) -0.0009(14) -0.0019(14)
N1 0.0252(15) 0.0262(15) 0.0354(16) -0.0055(12) 0.0011(12) 0.0040(13)
N2 0.0232(14) 0.0239(14) 0.0274(14) -0.0004(11) 0.0045(11) -0.0003(12)
C2 0.0244(17) 0.0293(18) 0.0300(18) -0.0047(14) 0.0014(13) -0.0017(15)
C3 0.0303(18) 0.0297(18) 0.0232(16) -0.0006(14) 0.0062(13) 0.0021(15)
C4 0.035(2) 0.043(2) 0.053(3) -0.009(2) -0.0008(18) 0.0155(19)
C5 0.044(3) 0.056(3) 0.089(4) -0.018(3) -0.024(3) 0.023(2)
C7 0.0296(19) 0.0244(18) 0.0312(18) 0.0001(14) 0.0098(14) 0.0037(14)
C8 0.038(2) 0.037(2) 0.0303(19) -0.0006(16) 0.0112(15) -0.0022(17)
C9 0.027(2) 0.052(3) 0.045(2) -0.0017(19) 0.0107(17) 0.0027(18)
C10 0.040(2) 0.055(3) 0.035(2) -0.0113(19) 0.0099(17) 0.003(2)
C11 0.072(3) 0.061(3) 0.039(2) 0.022(2) 0.018(2) 0.037(3)
C12 0.0180(15) 0.0266(17) 0.0267(16) -0.0066(13) -0.0002(12) -0.0030(13)
C13 0.0257(18) 0.033(2) 0.0309(18) -0.0024(15) 0.0014(14) -0.0059(15)
C14 0.0232(19) 0.059(3) 0.038(2) -0.0102(19) 0.0109(15) -0.0051(18)
C15 0.0220(18) 0.050(2) 0.044(2) -0.0157(19) 0.0003(15) 0.0071(17)
C16 0.033(2) 0.030(2) 0.041(2) -0.0027(16) -0.0031(16) 0.0069(16)
C17 0.0237(17) 0.0293(18) 0.0310(18) -0.0049(14) 0.0050(13) -0.0021(14)
F1 0.0453(14) 0.0498(15) 0.0445(13) 0.0139(11) 0.0174(11) -0.0024(12)
F2 0.0402(15) 0.095(2) 0.0672(18) 0.0013(16) 0.0352(13) 0.0009(15)
F3 0.0343(14) 0.074(2) 0.0758(19) -0.0171(15) 0.0066(13) 0.0254(13)
F4 0.0548(16) 0.0388(14) 0.0663(17) 0.0070(12) 0.0037(13) 0.0203(12)
F5 0.0401(13) 0.0347(12) 0.0510(14) 0.0085(10) 0.0210(10) 0.0039(10)
C18 0.0228(16) 0.0236(17) 0.0251(16) 0.0030(13) 0.0087(12) -0.0001(13)
C19 0.038(2) 0.0256(18) 0.0306(18) -0.0026(14) 0.0087(15) 0.0022(16)
C20 0.042(2) 0.033(2) 0.0318(19) 0.0053(15) 0.0042(16) 0.0135(17)
C21 0.0310(19) 0.044(2) 0.0228(17) 0.0085(15) 0.0026(14) 0.0035(17)
C22 0.0312(19) 0.0277(18) 0.0284(17) -0.0005(14) 0.0050(14) -0.0026(15)
C23 0.0268(17) 0.0244(17) 0.0303(18) 0.0061(14) 0.0075(13) 0.0018(14)
F6 0.0686(17) 0.0308(13) 0.0503(14) -0.0119(11) -0.0095(12) 0.0198(12)
F7 0.0708(18) 0.0422(15) 0.0532(15) -0.0008(12) -0.0128(13) 0.0299(13)
F8 0.0458(14) 0.0539(15) 0.0350(12) 0.0045(11) -0.0102(10) 0.0138(12)
F9 0.0535(15) 0.0376(13) 0.0464(14) -0.0110(11) -0.0168(11) 0.0037(11)
F10 0.0422(13) 0.0202(10) 0.0517(14) -0.0025(9) -0.0120(10) 0.0042(9)
C24 0.0319(19) 0.0229(17) 0.0293(17) 0.0009(14) 0.0069(14) 0.0095(15)
C25 0.038(2) 0.044(2) 0.036(2) 0.0122(18) 0.0092(17) 0.0088(18)
C26 0.046(3) 0.059(3) 0.053(3) 0.026(2) 0.026(2) 0.018(2)
C27 0.077(4) 0.068(3) 0.035(2) 0.022(2) 0.026(2) 0.050(3)
C28 0.076(3) 0.052(3) 0.025(2) -0.0017(18) -0.001(2) 0.045(3)
C29 0.040(2) 0.043(2) 0.033(2) -0.0080(17) -0.0009(16) 0.0236(19)
F11 0.0357(13) 0.080(2) 0.0487(15) 0.0133(13) 0.0075(11) -0.0221(13)
F12 0.0559(19) 0.120(3) 0.085(2) 0.046(2) 0.0445(17) 0.0051(19)
F13 0.121(3) 0.109(3) 0.0429(16) 0.0327(17) 0.0494(18) 0.061(2)
F14 0.111(3) 0.085(2) 0.0301(13) -0.0120(14) -0.0128(14) 0.058(2)
F15 0.0415(14) 0.0616(17) 0.0512(15) -0.0192(13) -0.0135(11) 0.0118(13)

loop_
_atom_type_symbol
_atom_type_description
_atom_type_scat_dispersion_real
_atom_type_scat_dispersion_imag
_atom_type_scat_source
C C 0.0033 0.0016 'International Tables Vol C Tables 4.2.6.8 and 6.1.1.4'
H H 0.0000 0.0000 'International Tables Vol C Tables 4.2.6.8 and 6.1.1.4'
N N 0.0061 0.0033 'International Tables Vol C Tables 4.2.6.8 and 6.1.1.4'
B B 0.0013 0.0007 'International Tables Vol C Tables 4.2.6.8 and 6.1.1.4'
F F 0.0171 0.0103 'International Tables Vol C Tables 4.2.6.8 and 6.1.1.4'

loop_
_geom_angle_atom_site_label_1
_geom_angle_atom_site_label_2
_geom_angle_atom_site_label_3
_geom_angle
_geom_angle_site_symmetry_1
_geom_angle_site_symmetry_3
C12 B1 C24 112.9(3) . .
C12 B1 C18 112.0(3) . .
C24 B1 C18 111.6(3) . .
C12 B1 H1 104(2) . .
C24 B1 H1 110(2) . .
C18 B1 H1 106.1(19) . .
N2 C1 N1 109.4(3) . .
N2 C1 H2 125.3 . .
N1 C1 H2 125.3 . .
C1 N1 C2 108.4(3) . .
C1 N1 C4 125.7(3) . .
C2 N1 C4 125.8(3) . .
C1 N2 C3 108.3(3) . .
C1 N2 C7 126.0(3) . .
C3 N2 C7 125.6(3) . .
C3 C2 N1 106.5(3) . .
C3 C2 C10 130.1(4) . .
N1 C2 C10 123.3(3) . .
C2 C3 N2 107.3(3) . .
C2 C3 C11 129.4(3) . .
N2 C3 C11 123.2(3) . .
C6A C4 C5 121.7(6) . .
C6A C4 N1 112.7(5) . .
C5 C4 N1 110.7(3) . .
C6A C4 C6B 25.5(5) . .
C5 C4 C6B 103.8(7) . .
N1 C4 C6B 108.5(5) . .
C6A C4 H4 103.0 . .
C5 C4 H4 103.0 . .
N1 C4 H4 103.0 . .
C6B C4 H4 127.4 . .
C4 C5 H5 109.5 . .
C4 C5 H6 109.5 . .
H5 C5 H6 109.5 . .
C4 C5 H7 109.5 . .
H5 C5 H7 109.5 . .
H6 C5 H7 109.5 . .
C4 C6A H9 109.5 . .
C4 C6A H10 109.5 . .
C4 C6A H11 109.5 . .
C4 C6B H12 109.5 . .
C4 C6B H13 109.5 . .
H12 C6B H13 109.5 . .
C4 C6B H14 109.5 . .
H12 C6B H14 109.5 . .
H13 C6B H14 109.5 . .
N2 C7 C8 111.1(3) . .
N2 C7 C9 110.3(3) . .
C8 C7 C9 112.6(3) . .
N2 C7 H15 107.6 . .
C8 C7 H15 107.6 . .
C9 C7 H15 107.6 . .
C7 C8 H16 109.5 . .
C7 C8 H17 109.5 . .
H16 C8 H17 109.5 . .
C7 C8 H18 109.5 . .
H16 C8 H18 109.5 . .
H17 C8 H18 109.5 . .
C7 C9 H19 109.5 . .
C7 C9 H20 109.5 . .
H19 C9 H20 109.5 . .
C7 C9 H21 109.5 . .
H19 C9 H21 109.5 . .
H20 C9 H21 109.5 . .
C2 C10 H22 109.5 . .
C2 C10 H23 109.5 . .
H22 C10 H23 109.5 . .
C2 C10 H24 109.5 . .
H22 C10 H24 109.5 . .
H23 C10 H24 109.5 . .
C3 C11 H25 109.5 . .
C3 C11 H26 109.5 . .
H25 C11 H26 109.5 . .
C3 C11 H27 109.5 . .
H25 C11 H27 109.5 . .
H26 C11 H27 109.5 . .
C17 C12 C13 113.5(3) . .
C17 C12 B1 127.4(3) . .
C13 C12 B1 119.1(3) . .
F1 C13 C14 116.6(3) . .
F1 C13 C12 119.5(3) . .
C14 C13 C12 124.0(4) . .
F2 C14 C15 119.7(4) . .
F2 C14 C13 120.6(4) . .
C15 C14 C13 119.7(4) . .
F3 C15 C14 120.9(4) . .
F3 C15 C16 119.8(4) . .
C14 C15 C16 119.3(4) . .
F4 C16 C15 120.2(3) . .
F4 C16 C17 120.9(4) . .
C15 C16 C17 118.9(4) . .
F5 C17 C12 120.6(3) . .
F5 C17 C16 114.7(3) . .
C12 C17 C16 124.6(3) . .
C23 C18 C19 113.7(3) . .
C23 C18 B1 125.9(3) . .
C19 C18 B1 120.3(3) . .
F6 C19 C18 120.1(3) . .
F6 C19 C20 115.7(3) . .
C18 C19 C20 124.2(3) . .
F7 C20 C21 119.4(3) . .
F7 C20 C19 120.9(3) . .
C21 C20 C19 119.7(3) . .
F8 C21 C20 120.3(3) . .
F8 C21 C22 120.9(3) . .
C20 C21 C22 118.8(3) . .
F9 C22 C21 120.1(3) . .
F9 C22 C23 120.4(3) . .
C21 C22 C23 119.5(3) . .
F10 C23 C18 120.2(3) . .
F10 C23 C22 115.7(3) . .
C18 C23 C22 124.1(3) . .
C25 C24 C29 113.2(3) . .
C25 C24 B1 127.0(3) . .
C29 C24 B1 119.7(3) . .
F11 C25 C24 120.6(3) . .
F11 C25 C26 115.3(4) . .
C24 C25 C26 124.1(4) . .
F12 C26 C27 120.5(4) . .
F12 C26 C25 119.6(5) . .
C27 C26 C25 119.9(5) . .
F13 C27 C26 120.1(5) . .
F13 C27 C28 120.6(5) . .
C26 C27 C28 119.3(4) . .
F14 C28 C27 120.0(4) . .
F14 C28 C29 120.3(5) . .
C27 C28 C29 119.7(4) . .
F15 C29 C28 116.9(4) . .
F15 C29 C24 119.3(4) . .
C28 C29 C24 123.8(4) . .

loop_
_geom_bond_atom_site_label_1
_geom_bond_atom_site_label_2
_geom_bond_distance
_geom_bond_site_symmetry_2
B1 C12 1.639(5) .
B1 C24 1.641(5) .
B1 C18 1.641(5) .
B1 H1 1.10(4) .
C1 N2 1.323(4) .
C1 N1 1.327(5) .
C1 H2 0.9500 .
N1 C2 1.392(5) .
N1 C4 1.489(5) .
N2 C3 1.387(4) .
N2 C7 1.488(4) .
C2 C3 1.354(5) .
C2 C10 1.485(5) .
C3 C11 1.483(5) .
C4 C6A 1.425(10) .
C4 C5 1.480(6) .
C4 C6B 1.609(15) .
C4 H4 1.0000 .
C5 H5 0.9800 .
C5 H6 0.9800 .
C5 H7 0.9800 .
C6A H9 0.9800 .
C6A H10 0.9800 .
C6A H11 0.9800 .
C6B H12 0.9800 .
C6B H13 0.9800 .
C6B H14 0.9800 .
C7 C8 1.515(5) .
C7 C9 1.521(5) .
C7 H15 1.0000 .
C8 H16 0.9800 .
C8 H17 0.9800 .
C8 H18 0.9800 .
C9 H19 0.9800 .
C9 H20 0.9800 .
C9 H21 0.9800 .
C10 H22 0.9800 .
C10 H23 0.9800 .
C10 H24 0.9800 .
C11 H25 0.9800 .
C11 H26 0.9800 .
C11 H27 0.9800 .
C12 C17 1.378(5) .
C12 C13 1.391(5) .
C13 F1 1.346(4) .
C13 C14 1.382(6) .
C14 F2 1.345(5) .
C14 C15 1.362(6) .
C15 F3 1.348(4) .
C15 C16 1.380(6) .
C16 F4 1.340(5) .
C16 C17 1.385(5) .
C17 F5 1.359(4) .
C18 C23 1.381(5) .
C18 C19 1.381(5) .
C19 F6 1.358(4) .
C19 C20 1.382(5) .
C20 F7 1.352(4) .
C20 C21 1.371(6) .
C21 F8 1.342(4) .
C21 C22 1.371(5) .
C22 F9 1.343(4) .
C22 C23 1.387(5) .
C23 F10 1.354(4) .
C24 C25 1.377(6) .
C24 C29 1.396(5) .
C25 F11 1.354(5) .
C25 C26 1.387(6) .
C26 F12 1.345(6) .
C26 C27 1.355(8) .
C27 F13 1.348(5) .
C27 C28 1.360(8) .
C28 F14 1.348(5) .
C28 C29 1.385(6) .
C29 F15 1.350(5) .

loop_
_geom_torsion_atom_site_label_1
_geom_torsion_atom_site_label_2
_geom_torsion_atom_site_label_3
_geom_torsion_atom_site_label_4
_geom_torsion
_geom_torsion_site_symmetry_1
_geom_torsion_site_symmetry_2
_geom_torsion_site_symmetry_3
_geom_torsion_site_symmetry_4
N2 C1 N1 C2 -0.6(4) . . . .
N2 C1 N1 C4 -180.0(3) . . . .
N1 C1 N2 C3 0.1(4) . . . .
N1 C1 N2 C7 176.8(3) . . . .
C1 N1 C2 C3 0.9(4) . . . .
C4 N1 C2 C3 -179.7(3) . . . .
C1 N1 C2 C10 -176.4(3) . . . .
C4 N1 C2 C10 3.0(6) . . . .
N1 C2 C3 N2 -0.9(4) . . . .
C10 C2 C3 N2 176.2(4) . . . .
N1 C2 C3 C11 -180.0(4) . . . .
C10 C2 C3 C11 -2.9(7) . . . .
C1 N2 C3 C2 0.5(4) . . . .
C7 N2 C3 C2 -176.2(3) . . . .
C1 N2 C3 C11 179.7(4) . . . .
C7 N2 C3 C11 3.0(6) . . . .
C1 N1 C4 C6A -90.3(8) . . . .
C2 N1 C4 C6A 90.4(8) . . . .
C1 N1 C4 C5 49.8(6) . . . .
C2 N1 C4 C5 -129.5(4) . . . .
C1 N1 C4 C6B -63.4(8) . . . .
C2 N1 C4 C6B 117.3(8) . . . .
C1 N2 C7 C8 -21.2(5) . . . .
C3 N2 C7 C8 155.0(3) . . . .
C1 N2 C7 C9 104.3(4) . . . .
C3 N2 C7 C9 -79.5(4) . . . .
C24 B1 C12 C17 -16.7(5) . . . .
C18 B1 C12 C17 110.2(4) . . . .
C24 B1 C12 C13 162.5(3) . . . .
C18 B1 C12 C13 -70.5(4) . . . .
C17 C12 C13 F1 -178.7(3) . . . .
B1 C12 C13 F1 2.0(5) . . . .
C17 C12 C13 C14 1.0(5) . . . .
B1 C12 C13 C14 -178.4(3) . . . .
F1 C13 C14 F2 0.5(5) . . . .
C12 C13 C14 F2 -179.2(3) . . . .
F1 C13 C14 C15 179.8(3) . . . .
C12 C13 C14 C15 0.1(6) . . . .
F2 C14 C15 F3 -0.9(6) . . . .
C13 C14 C15 F3 179.8(3) . . . .
F2 C14 C15 C16 178.6(4) . . . .
C13 C14 C15 C16 -0.8(6) . . . .
F3 C15 C16 F4 0.1(6) . . . .
C14 C15 C16 F4 -179.3(4) . . . .
F3 C15 C16 C17 179.7(3) . . . .
C14 C15 C16 C17 0.2(6) . . . .
C13 C12 C17 F5 177.8(3) . . . .
B1 C12 C17 F5 -2.9(5) . . . .
C13 C12 C17 C16 -1.6(5) . . . .
B1 C12 C17 C16 177.7(3) . . . .
F4 C16 C17 F5 1.1(5) . . . .
C15 C16 C17 F5 -178.4(3) . . . .
F4 C16 C17 C12 -179.4(3) . . . .
C15 C16 C17 C12 1.0(6) . . . .
C12 B1 C18 C23 -29.8(5) . . . .
C24 B1 C18 C23 97.8(4) . . . .
C12 B1 C18 C19 152.1(3) . . . .
C24 B1 C18 C19 -80.3(4) . . . .
C23 C18 C19 F6 -178.1(3) . . . .
B1 C18 C19 F6 0.2(5) . . . .
C23 C18 C19 C20 -0.7(5) . . . .
B1 C18 C19 C20 177.6(3) . . . .
F6 C19 C20 F7 -1.0(6) . . . .
C18 C19 C20 F7 -178.5(4) . . . .
F6 C19 C20 C21 178.0(3) . . . .
C18 C19 C20 C21 0.5(6) . . . .
F7 C20 C21 F8 -0.3(6) . . . .
C19 C20 C21 F8 -179.3(3) . . . .
F7 C20 C21 C22 179.1(4) . . . .
C19 C20 C21 C22 0.1(6) . . . .
F8 C21 C22 F9 -0.3(5) . . . .
C20 C21 C22 F9 -179.7(3) . . . .
F8 C21 C22 C23 179.0(3) . . . .
C20 C21 C22 C23 -0.4(6) . . . .
C19 C18 C23 F10 178.1(3) . . . .
B1 C18 C23 F10 -0.1(5) . . . .
C19 C18 C23 C22 0.4(5) . . . .
B1 C18 C23 C22 -177.8(3) . . . .
F9 C22 C23 F10 1.6(5) . . . .
C21 C22 C23 F10 -177.7(3) . . . .
F9 C22 C23 C18 179.4(3) . . . .
C21 C22 C23 C18 0.1(6) . . . .
C12 B1 C24 C25 110.4(4) . . . .
C18 B1 C24 C25 -16.8(5) . . . .
C12 B1 C24 C29 -72.5(4) . . . .
C18 B1 C24 C29 160.3(3) . . . .
C29 C24 C25 F11 177.6(4) . . . .
B1 C24 C25 F11 -5.1(6) . . . .
C29 C24 C25 C26 -0.9(6) . . . .
B1 C24 C25 C26 176.3(4) . . . .
F11 C25 C26 F12 2.0(6) . . . .
C24 C25 C26 F12 -179.4(4) . . . .
F11 C25 C26 C27 -176.6(4) . . . .
C24 C25 C26 C27 2.0(7) . . . .
F12 C26 C27 F13 0.9(7) . . . .
C25 C26 C27 F13 179.5(4) . . . .
F12 C26 C27 C28 -179.6(4) . . . .
C25 C26 C27 C28 -1.0(7) . . . .
F13 C27 C28 F14 0.5(7) . . . .
C26 C27 C28 F14 -178.9(4) . . . .
F13 C27 C28 C29 178.6(4) . . . .
C26 C27 C28 C29 -0.8(7) . . . .
F14 C28 C29 F15 -0.2(6) . . . .
C27 C28 C29 F15 -178.3(4) . . . .
F14 C28 C29 C24 -180.0(4) . . . .
C27 C28 C29 C24 1.9(6) . . . .
C25 C24 C29 F15 179.3(3) . . . .
B1 C24 C29 F15 1.8(5) . . . .
C25 C24 C29 C28 -1.0(6) . . . .
B1 C24 C29 C28 -178.5(4) . . . .

loop_
_cod_changelog_entry_id
_cod_changelog_entry_author
_cod_changelog_entry_date
_cod_changelog_entry_text
1 'Vaitkus, Antanas' 2024-10-24T15:49:02+03:00
;
 Corrected DOI of the related publication.
;
